data_4037294
loop_
_publ_author_name
'Liu, Hui-Li'
'Xie, Ming-Sheng'
'Qu, Gui-Rong'
'Guo, Hai-Ming'

_publ_section_title
;
 Organocatalytic Enantioselective Allylic Etherification of
 Morita-Baylis-Hillman Carbonates and Silanols.
;
_journal_issue 20
_journal_name_full 'The Journal of organic chemistry'
_journal_page_first 10035
_journal_page_last 10042
_journal_paper_doi 10.1021/acs.joc.6b01931
_journal_volume 81
_journal_year 2016
_chemical_formula_moiety 'C29 H25 Br O3 Si'
_chemical_formula_sum 'C29 H25 Br O3 Si'
_chemical_formula_weight 529.49
_space_group_IT_number 61
_space_group_name_Hall '-P 2ac 2ab'
_space_group_name_H-M_alt 'P b c a'
_symmetry_cell_setting orthorhombic
_symmetry_space_group_name_Hall '-P 2ac 2ab'
_symmetry_space_group_name_H-M 'P b c a'
_atom_sites_solution_hydrogens geom
_atom_sites_solution_primary direct
_atom_sites_solution_secondary difmap
_audit_creation_method SHELXL-97
_cell_angle_alpha 90.00
_cell_angle_beta 90.00
_cell_angle_gamma 90.00
_cell_formula_units_Z 8
_cell_length_a 19.289(4)
_cell_length_b 11.081(2)
_cell_length_c 23.943(5)
_cell_measurement_reflns_used 5872
_cell_measurement_temperature 296(2)
_cell_measurement_theta_max 23.99
_cell_measurement_theta_min 2.71
_cell_volume 5117.6(18)
_computing_cell_refinement 'Bruker SAINT'
_computing_data_collection 'Bruker APEX2'
_computing_data_reduction 'Bruker SAINT  A '
_computing_molecular_graphics 'Bruker SHELXTL'
_computing_publication_material 'Bruker SHELXTL'
_computing_structure_refinement 'SHELXL-97 (Sheldrick, 1997)'
_computing_structure_solution 'SHELXS-97 (Sheldrick, 1990)'
_diffrn_ambient_temperature 296(2)
_diffrn_measured_fraction_theta_full 0.999
_diffrn_measured_fraction_theta_max 0.999
_diffrn_measurement_device_type 'Bruker APEX-II CCD'
_diffrn_measurement_method '\f and \w scans'
_diffrn_radiation_monochromator graphite
_diffrn_radiation_source 'fine-focus sealed tube'
_diffrn_radiation_type MoK\a
_diffrn_radiation_wavelength 0.71073
_diffrn_reflns_av_R_equivalents 0.0625
_diffrn_reflns_av_sigmaI/netI 0.0338
_diffrn_reflns_limit_h_max 22
_diffrn_reflns_limit_h_min -22
_diffrn_reflns_limit_k_max 13
_diffrn_reflns_limit_k_min -13
_diffrn_reflns_limit_l_max 23
_diffrn_reflns_limit_l_min -28
_diffrn_reflns_number 38908
_diffrn_reflns_theta_full 25.00
_diffrn_reflns_theta_max 25.00
_diffrn_reflns_theta_min 2.11
_diffrn_standards_number 0
_exptl_absorpt_coefficient_mu 1.681
_exptl_absorpt_correction_T_max 0.7865
_exptl_absorpt_correction_T_min 0.6324
_exptl_absorpt_correction_type multi-scan
_exptl_absorpt_process_details sadabs
_exptl_crystal_colour COLOURLESS
_exptl_crystal_density_diffrn 1.374
_exptl_crystal_density_method 'not measured'
_exptl_crystal_description BLOCK
_exptl_crystal_F_000 2176
_exptl_crystal_size_max 0.30
_exptl_crystal_size_mid 0.25
_exptl_crystal_size_min 0.15
_refine_diff_density_max 0.409
_refine_diff_density_min -0.836
_refine_diff_density_rms 0.074
_refine_ls_extinction_method none
_refine_ls_goodness_of_fit_ref 1.085
_refine_ls_hydrogen_treatment constr
_refine_ls_matrix_type full
_refine_ls_number_parameters 307
_refine_ls_number_reflns 4500
_refine_ls_number_restraints 0
_refine_ls_restrained_S_all 1.085
_refine_ls_R_factor_all 0.0749
_refine_ls_R_factor_gt 0.0403
_refine_ls_shift/su_max 0.000
_refine_ls_shift/su_mean 0.000
_refine_ls_structure_factor_coef Fsqd
_refine_ls_weighting_details 'calc w=1/[\s^2^(Fo^2^)+(0.0580P)^2^+4.3160P] where P=(Fo^2^+2Fc^2^)/3'
_refine_ls_weighting_scheme calc
_refine_ls_wR_factor_gt 0.1003
_refine_ls_wR_factor_ref 0.1350
_reflns_number_gt 3042
_reflns_number_total 4500
_reflns_threshold_expression >2sigma(I)
_cod_data_source_file jo6b01931_si_002.cif
_cod_data_source_block t
_cod_depositor_comments
;
The following automatic conversions were performed:

data item '_refine_ls_hydrogen_treatment' value 'CONSTR' was changed
to 'constr' in accordance with the
/home/saulius/struct/COD-crude-data/automatic-downloads/DataCite-retrospective/ACS/depositions/lib/dictionaries/cif_core.dic
dictionary named 'cif_core.dic' version 2.4.2 last updated on
2011-04-26.

Automatic conversion script
Id: cif_fix_values 6909 2019-04-08 15:41:33Z antanas 
;
_cod_original_cell_volume 5117.7(18)
_cod_database_code 4037294

loop_
_symmetry_equiv_pos_as_xyz
'x, y, z'
'-x+1/2, -y, z+1/2'
'-x, y+1/2, -z+1/2'
'x+1/2, -y+1/2, -z'
'-x, -y, -z'
'x-1/2, y, -z-1/2'
'x, -y-1/2, z-1/2'
'-x-1/2, y-1/2, z'

loop_
_atom_site_label
_atom_site_type_symbol
_atom_site_fract_x
_atom_site_fract_y
_atom_site_fract_z
_atom_site_U_iso_or_equiv
_atom_site_adp_type
_atom_site_occupancy
_atom_site_symmetry_multiplicity
_atom_site_calc_flag
_atom_site_refinement_flags
Br1 Br 0.21527(2) 0.80779(6) 0.09412(2) 0.0908(2) Uani 1 1 d .
Si1 Si 0.62761(4) 0.74142(8) 0.15263(3) 0.0333(2) Uani 1 1 d .
C1 C 0.6638(2) 0.4164(4) 0.27240(17) 0.0574(10) Uani 1 1 d .
H1 H 0.6703 0.3513 0.2963 0.069 Uiso 1 1 calc R
C2 C 0.6728(2) 0.5319(4) 0.29163(16) 0.0579(10) Uani 1 1 d .
H2 H 0.6861 0.5449 0.3285 0.069 Uiso 1 1 calc R
C3 C 0.66207(18) 0.6291(3) 0.25651(14) 0.0452(8) Uani 1 1 d .
H3 H 0.6683 0.7070 0.2701 0.054 Uiso 1 1 calc R
C4 C 0.64212(15) 0.6128(3) 0.20121(13) 0.0355(7) Uani 1 1 d .
C5 C 0.63488(18) 0.4942(3) 0.18300(14) 0.0464(8) Uani 1 1 d .
H5 H 0.6225 0.4800 0.1460 0.056 Uiso 1 1 calc R
C6 C 0.6454(2) 0.3971(3) 0.21789(16) 0.0549(10) Uani 1 1 d .
H6 H 0.6401 0.3188 0.2045 0.066 Uiso 1 1 calc R
C7 C 0.8278(2) 0.8056(4) 0.04742(16) 0.0552(10) Uani 1 1 d .
H7 H 0.8679 0.8185 0.0267 0.066 Uiso 1 1 calc R
C8 C 0.7736(2) 0.8851(4) 0.04398(16) 0.0588(10) Uani 1 1 d .
H8 H 0.7771 0.9525 0.0210 0.071 Uiso 1 1 calc R
C9 C 0.71349(18) 0.8655(3) 0.07458(16) 0.0508(9) Uani 1 1 d .
H9 H 0.6769 0.9198 0.0715 0.061 Uiso 1 1 calc R
C10 C 0.70699(16) 0.7666(3) 0.10971(13) 0.0359(7) Uani 1 1 d .
C11 C 0.76271(19) 0.6879(3) 0.11237(16) 0.0503(9) Uani 1 1 d .
H11 H 0.7600 0.6204 0.1353 0.060 Uiso 1 1 calc R
C12 C 0.8227(2) 0.7076(4) 0.08141(18) 0.0588(11) Uani 1 1 d .
H12 H 0.8594 0.6536 0.0840 0.071 Uiso 1 1 calc R
C13 C 0.5725(2) 1.0861(3) 0.25417(16) 0.0578(10) Uani 1 1 d .
H13 H 0.5614 1.1532 0.2757 0.069 Uiso 1 1 calc R
C14 C 0.6401(2) 1.0547(3) 0.24613(18) 0.0617(11) Uani 1 1 d .
H14 H 0.6753 1.1013 0.2617 0.074 Uiso 1 1 calc R
C15 C 0.65648(18) 0.9537(3) 0.21491(16) 0.0502(9) Uani 1 1 d .
H15 H 0.7028 0.9332 0.2098 0.060 Uiso 1 1 calc R
C16 C 0.60542(15) 0.8822(3) 0.19097(13) 0.0356(7) Uani 1 1 d .
C17 C 0.53718(17) 0.9175(3) 0.19962(15) 0.0470(9) Uani 1 1 d .
H17 H 0.5015 0.8718 0.1842 0.056 Uiso 1 1 calc R
C18 C 0.52119(19) 1.0184(4) 0.23044(16) 0.0572(10) Uani 1 1 d .
H18 H 0.4751 1.0408 0.2351 0.069 Uiso 1 1 calc R
C20 C 0.53224(16) 0.7570(3) 0.06778(13) 0.0384(7) Uani 1 1 d .
H20 H 0.5531 0.8374 0.0644 0.046 Uiso 1 1 calc R
C21 C 0.45493(17) 0.7702(3) 0.07540(13) 0.0375(7) Uani 1 1 d .
C22 C 0.41559(18) 0.6747(3) 0.09516(13) 0.0417(8) Uani 1 1 d .
H22 H 0.4372 0.6024 0.1045 0.050 Uiso 1 1 calc R
C23 C 0.34474(19) 0.6854(4) 0.10111(14) 0.0515(9) Uani 1 1 d .
H23 H 0.3186 0.6209 0.1143 0.062 Uiso 1 1 calc R
C24 C 0.3131(2) 0.7930(4) 0.08727(15) 0.0530(10) Uani 1 1 d .
C25 C 0.3513(2) 0.8891(4) 0.06858(16) 0.0556(10) Uani 1 1 d .
H25 H 0.3296 0.9616 0.0599 0.067 Uiso 1 1 calc R
C26 C 0.42182(19) 0.8778(3) 0.06273(15) 0.0480(9) Uani 1 1 d .
H26 H 0.4477 0.9432 0.0501 0.058 Uiso 1 1 calc R
C27 C 0.54898(17) 0.6844(3) 0.01569(13) 0.0404(8) Uani 1 1 d .
C28 C 0.5753(2) 0.5755(4) 0.01733(17) 0.0631(11) Uani 1 1 d .
H28A H 0.5845 0.5344 -0.0157 0.076 Uiso 1 1 calc R
H28B H 0.5846 0.5392 0.0515 0.076 Uiso 1 1 calc R
C29 C 0.5335(2) 0.7446(4) -0.03814(16) 0.0523(9) Uani 1 1 d .
C30 C 0.5258(3) 0.7246(5) -0.13614(18) 0.0951(17) Uani 1 1 d .
H30A H 0.5305 0.6643 -0.1647 0.143 Uiso 1 1 calc R
H30B H 0.5588 0.7879 -0.1425 0.143 Uiso 1 1 calc R
H30C H 0.4797 0.7573 -0.1371 0.143 Uiso 1 1 calc R
O1 O 0.56047(11) 0.69776(19) 0.11541(9) 0.0408(5) Uani 1 1 d .
O2 O 0.5171(2) 0.8482(3) -0.04213(12) 0.0889(11) Uani 1 1 d .
O3 O 0.53845(16) 0.6704(3) -0.08190(10) 0.0681(8) Uani 1 1 d .

loop_
_atom_site_aniso_label
_atom_site_aniso_U_11
_atom_site_aniso_U_22
_atom_site_aniso_U_33
_atom_site_aniso_U_23
_atom_site_aniso_U_13
_atom_site_aniso_U_12
Br1 0.0440(3) 0.1319(5) 0.0964(4) -0.0063(3) -0.0004(2) 0.0165(3)
Si1 0.0307(4) 0.0370(5) 0.0323(5) -0.0008(4) 0.0001(4) -0.0020(4)
C1 0.061(2) 0.055(2) 0.056(3) 0.0199(19) -0.0018(19) 0.0030(19)
C2 0.061(2) 0.075(3) 0.037(2) 0.014(2) -0.0116(17) -0.006(2)
C3 0.047(2) 0.049(2) 0.040(2) 0.0027(17) -0.0026(15) -0.0057(16)
C4 0.0271(15) 0.0448(19) 0.0345(18) 0.0033(14) 0.0052(13) -0.0021(13)
C5 0.056(2) 0.046(2) 0.037(2) 0.0013(16) 0.0003(16) 0.0005(17)
C6 0.067(3) 0.042(2) 0.055(3) 0.0044(18) 0.0061(19) 0.0021(18)
C7 0.052(2) 0.061(3) 0.052(2) -0.011(2) 0.0197(18) -0.015(2)
C8 0.064(3) 0.061(2) 0.051(2) 0.012(2) 0.0116(19) -0.016(2)
C9 0.048(2) 0.051(2) 0.053(2) 0.0097(18) 0.0046(17) -0.0010(17)
C10 0.0378(18) 0.0375(18) 0.0325(17) -0.0026(14) 0.0040(13) -0.0050(14)
C11 0.045(2) 0.046(2) 0.060(2) 0.0027(18) 0.0135(17) 0.0005(16)
C12 0.048(2) 0.054(2) 0.075(3) -0.006(2) 0.019(2) 0.0031(17)
C13 0.067(3) 0.050(2) 0.056(2) -0.0139(19) 0.009(2) 0.007(2)
C14 0.056(2) 0.052(2) 0.078(3) -0.022(2) -0.005(2) -0.0069(19)
C15 0.0334(18) 0.051(2) 0.066(2) -0.0116(19) -0.0004(17) 0.0007(15)
C16 0.0333(16) 0.0403(18) 0.0334(18) 0.0017(14) 0.0011(13) -0.0021(14)
C17 0.0337(18) 0.055(2) 0.052(2) -0.0091(18) 0.0022(15) -0.0020(16)
C18 0.044(2) 0.063(2) 0.065(3) -0.009(2) 0.0127(18) 0.0095(19)
C20 0.0417(18) 0.0349(17) 0.0386(18) 0.0013(15) -0.0056(15) -0.0067(14)
C21 0.0415(18) 0.0406(18) 0.0303(17) -0.0062(14) -0.0048(14) -0.0005(15)
C22 0.0459(19) 0.0401(19) 0.0390(19) 0.0015(15) -0.0046(15) -0.0013(15)
C23 0.046(2) 0.064(3) 0.045(2) 0.0002(18) -0.0011(16) -0.0086(18)
C24 0.041(2) 0.074(3) 0.043(2) -0.0085(19) -0.0044(16) 0.0105(19)
C25 0.062(2) 0.053(2) 0.051(2) -0.0021(19) -0.0088(19) 0.016(2)
C26 0.057(2) 0.0384(19) 0.049(2) 0.0008(16) -0.0044(17) 0.0016(17)
C27 0.0378(18) 0.045(2) 0.0381(19) 0.0010(16) -0.0011(14) -0.0049(15)
C28 0.080(3) 0.065(3) 0.044(2) -0.0112(19) -0.004(2) 0.018(2)
C29 0.055(2) 0.055(2) 0.047(2) 0.003(2) 0.0036(18) -0.0117(19)
C30 0.102(4) 0.143(5) 0.040(2) 0.018(3) -0.012(2) -0.011(3)
O1 0.0396(12) 0.0427(13) 0.0401(13) 0.0023(10) -0.0083(10) -0.0048(10)
O2 0.153(3) 0.0563(19) 0.0571(19) 0.0153(15) 0.0015(19) 0.002(2)
O3 0.086(2) 0.082(2) 0.0366(15) -0.0040(14) -0.0060(13) 0.0014(16)

loop_
_atom_type_symbol
_atom_type_description
_atom_type_scat_dispersion_real
_atom_type_scat_dispersion_imag
_atom_type_scat_source
C C 0.0033 0.0016 'International Tables Vol C Tables 4.2.6.8 and 6.1.1.4'
H H 0.0000 0.0000 'International Tables Vol C Tables 4.2.6.8 and 6.1.1.4'
O O 0.0106 0.0060 'International Tables Vol C Tables 4.2.6.8 and 6.1.1.4'
Si Si 0.0817 0.0704 'International Tables Vol C Tables 4.2.6.8 and 6.1.1.4'
Br Br -0.2901 2.4595 'International Tables Vol C Tables 4.2.6.8 and 6.1.1.4'

loop_
_geom_angle_atom_site_label_1
_geom_angle_atom_site_label_2
_geom_angle_atom_site_label_3
_geom_angle
O1 Si1 C16 109.44(13)
O1 Si1 C4 103.40(13)
C16 Si1 C4 111.62(14)
O1 Si1 C10 113.08(13)
C16 Si1 C10 109.60(14)
C4 Si1 C10 109.60(14)
C6 C1 C2 119.9(3)
C6 C1 H1 120.0
C2 C1 H1 120.0
C1 C2 C3 120.3(3)
C1 C2 H2 119.9
C3 C2 H2 119.9
C2 C3 C4 121.3(3)
C2 C3 H3 119.4
C4 C3 H3 119.4
C3 C4 C5 116.7(3)
C3 C4 Si1 122.5(3)
C5 C4 Si1 120.8(2)
C6 C5 C4 122.2(3)
C6 C5 H5 118.9
C4 C5 H5 118.9
C1 C6 C5 119.6(4)
C1 C6 H6 120.2
C5 C6 H6 120.2
C12 C7 C8 119.5(3)
C12 C7 H7 120.2
C8 C7 H7 120.2
C7 C8 C9 120.4(4)
C7 C8 H8 119.8
C9 C8 H8 119.8
C10 C9 C8 121.2(3)
C10 C9 H9 119.4
C8 C9 H9 119.4
C11 C10 C9 117.1(3)
C11 C10 Si1 121.2(3)
C9 C10 Si1 121.8(2)
C10 C11 C12 121.4(3)
C10 C11 H11 119.3
C12 C11 H11 119.3
C7 C12 C11 120.4(4)
C7 C12 H12 119.8
C11 C12 H12 119.8
C14 C13 C18 119.7(3)
C14 C13 H13 120.2
C18 C13 H13 120.2
C13 C14 C15 120.1(4)
C13 C14 H14 120.0
C15 C14 H14 120.0
C14 C15 C16 121.6(3)
C14 C15 H15 119.2
C16 C15 H15 119.2
C15 C16 C17 116.8(3)
C15 C16 Si1 121.3(2)
C17 C16 Si1 121.9(2)
C18 C17 C16 121.4(3)
C18 C17 H17 119.3
C16 C17 H17 119.3
C13 C18 C17 120.5(3)
C13 C18 H18 119.8
C17 C18 H18 119.8
O1 C20 C21 109.0(3)
O1 C20 C27 109.4(3)
C21 C20 C27 111.1(3)
O1 C20 H20 109.1
C21 C20 H20 109.1
C27 C20 H20 109.1
C22 C21 C26 118.7(3)
C22 C21 C20 120.5(3)
C26 C21 C20 120.8(3)
C23 C22 C21 120.8(3)
C23 C22 H22 119.6
C21 C22 H22 119.6
C22 C23 C24 119.3(3)
C22 C23 H23 120.4
C24 C23 H23 120.4
C25 C24 C23 120.8(4)
C25 C24 Br1 119.7(3)
C23 C24 Br1 119.6(3)
C24 C25 C26 119.7(3)
C24 C25 H25 120.1
C26 C25 H25 120.1
C25 C26 C21 120.8(3)
C25 C26 H26 119.6
C21 C26 H26 119.6
C28 C27 C29 121.3(3)
C28 C27 C20 123.1(3)
C29 C27 C20 115.6(3)
C27 C28 H28A 120.0
C27 C28 H28B 120.0
H28A C28 H28B 120.0
O2 C29 O3 123.2(4)
O2 C29 C27 123.8(4)
O3 C29 C27 113.0(3)
O3 C30 H30A 109.5
O3 C30 H30B 109.5
H30A C30 H30B 109.5
O3 C30 H30C 109.5
H30A C30 H30C 109.5
H30B C30 H30C 109.5
C20 O1 Si1 126.81(19)
C29 O3 C30 115.8(4)

loop_
_geom_bond_atom_site_label_1
_geom_bond_atom_site_label_2
_geom_bond_distance
Br1 C24 1.900(4)
Si1 O1 1.645(2)
Si1 C16 1.860(3)
Si1 C4 1.861(3)
Si1 C10 1.865(3)
C1 C6 1.369(5)
C1 C2 1.371(5)
C1 H1 0.9300
C2 C3 1.382(5)
C2 H2 0.9300
C3 C4 1.391(5)
C3 H3 0.9300
C4 C5 1.392(5)
C5 C6 1.378(5)
C5 H5 0.9300
C6 H6 0.9300
C7 C12 1.360(5)
C7 C8 1.369(5)
C7 H7 0.9300
C8 C9 1.389(5)
C8 H8 0.9300
C9 C10 1.388(5)
C9 H9 0.9300
C10 C11 1.385(5)
C11 C12 1.391(5)
C11 H11 0.9300
C12 H12 0.9300
C13 C14 1.364(5)
C13 C18 1.365(5)
C13 H13 0.9300
C14 C15 1.383(5)
C14 H14 0.9300
C15 C16 1.388(4)
C15 H15 0.9300
C16 C17 1.389(4)
C17 C18 1.376(5)
C17 H17 0.9300
C18 H18 0.9300
C20 O1 1.424(4)
C20 C21 1.510(4)
C20 C27 1.519(5)
C20 H20 0.9800
C21 C22 1.386(5)
C21 C26 1.386(5)
C22 C23 1.379(5)
C22 H22 0.9300
C23 C24 1.380(5)
C23 H23 0.9300
C24 C25 1.371(6)
C25 C26 1.374(5)
C25 H25 0.9300
C26 H26 0.9300
C27 C28 1.309(5)
C27 C29 1.482(5)
C28 H28A 0.9300
C28 H28B 0.9300
C29 O2 1.195(5)
C29 O3 1.335(5)
C30 O3 1.451(5)
C30 H30A 0.9600
C30 H30B 0.9600
C30 H30C 0.9600

loop_
_geom_torsion_atom_site_label_1
_geom_torsion_atom_site_label_2
_geom_torsion_atom_site_label_3
_geom_torsion_atom_site_label_4
_geom_torsion
C6 C1 C2 C3 1.2(6)
C1 C2 C3 C4 0.0(6)
C2 C3 C4 C5 -1.2(5)
C2 C3 C4 Si1 -179.7(3)
O1 Si1 C4 C3 -142.1(3)
C16 Si1 C4 C3 -24.5(3)
C10 Si1 C4 C3 97.1(3)
O1 Si1 C4 C5 39.4(3)
C16 Si1 C4 C5 157.0(3)
C10 Si1 C4 C5 -81.4(3)
C3 C4 C5 C6 1.3(5)
Si1 C4 C5 C6 179.9(3)
C2 C1 C6 C5 -1.1(6)
C4 C5 C6 C1 -0.2(6)
C12 C7 C8 C9 -0.5(6)
C7 C8 C9 C10 0.8(6)
C8 C9 C10 C11 -0.7(5)
C8 C9 C10 Si1 178.2(3)
O1 Si1 C10 C11 -108.3(3)
C16 Si1 C10 C11 129.3(3)
C4 Si1 C10 C11 6.4(3)
O1 Si1 C10 C9 72.8(3)
C16 Si1 C10 C9 -49.6(3)
C4 Si1 C10 C9 -172.4(3)
C9 C10 C11 C12 0.4(5)
Si1 C10 C11 C12 -178.6(3)
C8 C7 C12 C11 0.2(6)
C10 C11 C12 C7 -0.1(6)
C18 C13 C14 C15 -1.1(6)
C13 C14 C15 C16 0.2(6)
C14 C15 C16 C17 0.4(5)
C14 C15 C16 Si1 -176.3(3)
O1 Si1 C16 C15 -164.8(3)
C4 Si1 C16 C15 81.4(3)
C10 Si1 C16 C15 -40.2(3)
O1 Si1 C16 C17 18.7(3)
C4 Si1 C16 C17 -95.1(3)
C10 Si1 C16 C17 143.3(3)
C15 C16 C17 C18 0.0(5)
Si1 C16 C17 C18 176.7(3)
C14 C13 C18 C17 1.5(6)
C16 C17 C18 C13 -1.0(6)
O1 C20 C21 C22 -44.4(4)
C27 C20 C21 C22 76.2(4)
O1 C20 C21 C26 135.7(3)
C27 C20 C21 C26 -103.7(3)
C26 C21 C22 C23 1.2(5)
C20 C21 C22 C23 -178.6(3)
C21 C22 C23 C24 -0.2(5)
C22 C23 C24 C25 -1.0(5)
C22 C23 C24 Br1 178.9(3)
C23 C24 C25 C26 1.0(6)
Br1 C24 C25 C26 -178.9(3)
C24 C25 C26 C21 0.1(6)
C22 C21 C26 C25 -1.2(5)
C20 C21 C26 C25 178.7(3)
O1 C20 C27 C28 10.1(4)
C21 C20 C27 C28 -110.3(4)
O1 C20 C27 C29 -170.1(3)
C21 C20 C27 C29 69.6(4)
C28 C27 C29 O2 -171.1(4)
C20 C27 C29 O2 9.0(5)
C28 C27 C29 O3 10.1(5)
C20 C27 C29 O3 -169.8(3)
C21 C20 O1 Si1 -130.2(2)
C27 C20 O1 Si1 108.1(3)
C16 Si1 O1 C20 68.3(3)
C4 Si1 O1 C20 -172.6(2)
C10 Si1 O1 C20 -54.2(3)
O2 C29 O3 C30 2.8(6)
C27 C29 O3 C30 -178.3(3)
